data_4516511
loop_
_publ_author_name
'Sangtani, Ekta'
'Sahu, Sanjay K.'
'Thorat, Shridhar H.'
'Gawade, Rupesh L.'
'Jha, Kunal K.'
'Munshi, Parthapratim'
'Gonnade, Rajesh G.'

_publ_section_title
;
 Furosemide Cocrystals with Pyridines: An Interesting Case of Color
 Cocrystal Polymorphism
;
_journal_issue 12
_journal_name_full 'Crystal Growth &amp; Design'
_journal_page_first 5858
_journal_paper_doi 10.1021/acs.cgd.5b01240
_journal_volume 15
_journal_year 2015
_chemical_formula_sum 'C39 H34 Cl2 N7 O10 S2'
_chemical_formula_weight 895.75
_space_group_crystal_system triclinic
_space_group_IT_number 2
_space_group_name_Hall '-P 1'
_space_group_name_H-M_alt 'P -1'
_atom_sites_solution_hydrogens mixed
_audit_creation_method SHELXL-2014/7
_cell_angle_alpha 107.1600(10)
_cell_angle_beta 107.3050(10)
_cell_angle_gamma 91.4320(10)
_cell_formula_units_Z 2
_cell_length_a 10.2035(2)
_cell_length_b 14.0538(3)
_cell_length_c 15.1873(3)
_cell_measurement_reflns_used 9858
_cell_measurement_temperature 100(2)
_cell_measurement_theta_max 30.60
_cell_measurement_theta_min 2.87
_cell_volume 1971.46(7)
_computing_cell_refinement 'Bruker SAINT'
_computing_data_collection 'Bruker APEX2'
_computing_data_reduction 'Bruker SAINT'
_computing_molecular_graphics 'Bruker SHELXTL'
_computing_publication_material 'Bruker SHELXTL'
_computing_structure_refinement 'SHELXL-2014/7 (Sheldrick, 2014)'
_computing_structure_solution 'SHELXS-97 (Sheldrick, 2008)'
_diffrn_ambient_temperature 100(2)
_diffrn_measured_fraction_theta_full 0.999
_diffrn_measured_fraction_theta_max 0.997
_diffrn_measurement_device_type 'Bruker APEX-II CCD'
_diffrn_measurement_method '\f and \w scans'
_diffrn_radiation_type MoK\a
_diffrn_radiation_wavelength 0.71073
_diffrn_reflns_av_R_equivalents 0.0308
_diffrn_reflns_av_unetI/netI 0.0300
_diffrn_reflns_Laue_measured_fraction_full 0.999
_diffrn_reflns_Laue_measured_fraction_max 0.997
_diffrn_reflns_limit_h_max 13
_diffrn_reflns_limit_h_min -13
_diffrn_reflns_limit_k_max 18
_diffrn_reflns_limit_k_min -18
_diffrn_reflns_limit_l_max 20
_diffrn_reflns_limit_l_min -20
_diffrn_reflns_number 41374
_diffrn_reflns_point_group_measured_fraction_full 0.999
_diffrn_reflns_point_group_measured_fraction_max 0.997
_diffrn_reflns_theta_full 25.242
_diffrn_reflns_theta_max 28.000
_diffrn_reflns_theta_min 1.481
_diffrn_source 'fine-focus sealed tube'
_exptl_absorpt_coefficient_mu 0.340
_exptl_absorpt_correction_T_max 0.9508
_exptl_absorpt_correction_T_min 0.8816
_exptl_absorpt_correction_type multi-scan
_exptl_absorpt_process_details SADABS(BRUKER,2006)
_exptl_crystal_colour COLOURLESS
_exptl_crystal_density_diffrn 1.509
_exptl_crystal_density_method 'not measured'
_exptl_crystal_description NEEDLE
_exptl_crystal_F_000 926
_exptl_crystal_size_max 0.380
_exptl_crystal_size_mid 0.220
_exptl_crystal_size_min 0.150
_refine_diff_density_max 0.618
_refine_diff_density_min -0.644
_refine_diff_density_rms 0.069
_refine_ls_extinction_method none
_refine_ls_goodness_of_fit_ref 2.563
_refine_ls_hydrogen_treatment mixed
_refine_ls_matrix_type full
_refine_ls_number_parameters 575
_refine_ls_number_reflns 9494
_refine_ls_number_restraints 38
_refine_ls_restrained_S_all 2.558
_refine_ls_R_factor_all 0.0557
_refine_ls_R_factor_gt 0.0475
_refine_ls_shift/su_max 0.001
_refine_ls_shift/su_mean 0.000
_refine_ls_structure_factor_coef Fsqd
_refine_ls_weighting_details 'w=1/[\s^2^(Fo^2^)] where P=(Fo^2^+2Fc^2^)/3'
_refine_ls_weighting_scheme calc
_refine_ls_wR_factor_gt 0.0667
_refine_ls_wR_factor_ref 0.0673
_reflns_Friedel_coverage 0.000
_reflns_number_gt 8425
_reflns_number_total 9494
_reflns_threshold_expression 'I > 2\s(I)'
_cod_data_source_file cg5b01240_si_002.cif
_cod_data_source_block 2_FS_2BP
_cod_depositor_comments
;
The following automatic conversions were performed:

data item '_exptl_absorpt_correction_type' value 'MULTI-SCAN' was
changed to 'multi-scan' in accordance with the
/home/saulius/struct/COD-crude-data/automatic-downloads/DataCite-retrospective/ACS/depositions/lib/dictionaries/cif_core.dic
dictionary named 'cif_core.dic' version 2.4.2 last updated on
2011-04-26.

Automatic conversion script
Id: cif_fix_values 6909 2019-04-08 15:41:33Z antanas 
;
_cod_original_cell_volume 1971.45(7)
_cod_database_code 4516511
_shelx_shelxl_version_number 2014/7
_shelx_space_group_comment
;
The symmetry employed for this shelxl refinement is uniquely defined
by the following loop, which should always be used as a source of
symmetry information in preference to the above space-group names.
They are only intended as comments.
;
_shelx_estimated_absorpt_t_min 0.882
_shelx_estimated_absorpt_t_max 0.951

loop_
_space_group_symop_operation_xyz
'x, y, z'
'-x, -y, -z'

loop_
_atom_site_label
_atom_site_type_symbol
_atom_site_fract_x
_atom_site_fract_y
_atom_site_fract_z
_atom_site_U_iso_or_equiv
_atom_site_adp_type
_atom_site_occupancy
_atom_site_site_symmetry_order
_atom_site_calc_flag
_atom_site_refinement_flags_posn
_atom_site_refinement_flags_adp
_atom_site_refinement_flags_occupancy
_atom_site_disorder_assembly
_atom_site_disorder_group
Cl1 Cl 0.49503(4) 0.84681(3) 0.47009(3) 0.01509(10) Uani 1 1 d . . . . .
Cl1' Cl 0.95852(4) 0.87752(3) 0.44773(3) 0.01571(10) Uani 1 1 d . . . . .
S1 S 0.24038(4) 0.92158(3) 0.33724(3) 0.01135(10) Uani 1 1 d . . . . .
S1' S 0.69751(5) 0.91719(3) 0.27668(3) 0.01136(10) Uani 1 1 d . . . . .
O1 O -0.11896(12) 0.59619(9) 0.17602(9) 0.0164(3) Uani 1 1 d . . . . .
H1O H -0.1888 0.5529 0.1472 0.025 Uiso 1 1 calc R U . . .
O2 O -0.03527(12) 0.47412(9) 0.23501(8) 0.0175(3) Uani 1 1 d . . . . .
O3 O 0.23405(13) 0.31052(10) 0.40841(9) 0.0229(3) Uani 1 1 d . . . . .
O4 O 0.35455(12) 0.94175(9) 0.30540(8) 0.0152(3) Uani 1 1 d . . . . .
O5 O 0.23867(12) 0.98344(9) 0.43081(8) 0.0145(3) Uani 1 1 d . . . . .
O1' O 0.36744(12) 0.59259(9) 0.16539(9) 0.0165(3) Uani 1 1 d . . . . .
H1'O H 0.2994 0.5476 0.1403 0.025 Uiso 1 1 calc R U . . .
O2' O 0.46130(12) 0.48017(9) 0.23545(8) 0.0158(3) Uani 1 1 d . . . . .
O3' O 0.71692(15) 0.34430(10) 0.40880(9) 0.0282(3) Uani 1 1 d . . . . .
O4' O 0.83129(12) 0.95404(9) 0.27873(8) 0.0175(3) Uani 1 1 d . . . . .
O5' O 0.58444(12) 0.89891(9) 0.18866(8) 0.0160(3) Uani 1 1 d . . . . .
N1 N 0.22197(14) 0.50332(11) 0.35237(10) 0.0147(3) Uani 1 1 d . . . . .
H1N H 0.1433 0.4634 0.3235 0.018 Uiso 1 1 calc R U . . .
N2 N 0.10240(16) 0.92641(12) 0.25596(11) 0.0156(4) Uani 1 1 d . . . . .
N3' N 0.63975(15) 0.45743(11) 0.08070(10) 0.0155(3) Uani 1 1 d . . . . .
N3 N 0.85951(15) 0.54611(11) 0.92388(10) 0.0145(3) Uani 1 1 d . . . . .
N4 N 0.14933(15) 0.97052(11) 1.08250(9) 0.0152(3) Uani 1 1 d . . . . .
N1' N 0.71781(15) 0.52740(10) 0.35684(10) 0.0150(3) Uani 1 1 d . . . . .
H1'N H 0.6419 0.4844 0.3300 0.018 Uiso 1 1 calc R U . . .
N2' N 0.65663(19) 0.99923(12) 0.36035(12) 0.0140(3) Uani 1 1 d . . . . .
C1 C 0.22414(18) 0.59757(13) 0.34734(12) 0.0121(4) Uani 1 1 d . . . . .
C2 C 0.34224(18) 0.66842(13) 0.40160(12) 0.0127(4) Uani 1 1 d . . . . .
H2 H 0.4204 0.6491 0.4419 0.015 Uiso 1 1 calc R U . . .
C3 C 0.34677(17) 0.76423(13) 0.39755(11) 0.0119(4) Uani 1 1 d . . . . .
C4 C 0.23385(17) 0.79610(13) 0.33749(11) 0.0107(4) Uani 1 1 d . . . . .
C5 C 0.11800(18) 0.72708(13) 0.28411(11) 0.0115(4) Uani 1 1 d . . . . .
H5 H 0.0414 0.7473 0.2433 0.014 Uiso 1 1 calc R U . . .
C6 C 0.10808(17) 0.62932(13) 0.28726(11) 0.0113(4) Uani 1 1 d . . . . .
C7 C -0.01931(18) 0.55900(14) 0.23137(12) 0.0132(4) Uani 1 1 d . . . . .
C8 C 0.34279(18) 0.46353(13) 0.40302(12) 0.0144(4) Uani 1 1 d . . . . .
H8A H 0.3604 0.4905 0.4741 0.017 Uiso 1 1 calc R U . . .
H8B H 0.4253 0.4852 0.3890 0.017 Uiso 1 1 calc R U . . .
C9 C 0.31890(18) 0.35239(14) 0.37115(12) 0.0153(4) Uani 1 1 d . . . . .
C10 C 0.3583(2) 0.28006(15) 0.30794(13) 0.0243(5) Uani 1 1 d . . . . .
H10 H 0.4172 0.2891 0.2722 0.029 Uiso 1 1 calc R U . . .
C11 C 0.2950(2) 0.18688(15) 0.30448(13) 0.0269(5) Uani 1 1 d . . . . .
H11 H 0.3034 0.1218 0.2661 0.032 Uiso 1 1 calc R U . . .
C12 C 0.2217(2) 0.20883(15) 0.36560(14) 0.0271(5) Uani 1 1 d . . . . .
H12 H 0.1683 0.1608 0.3778 0.032 Uiso 1 1 calc R U . . .
C13' C 0.6635(2) 0.37722(14) 0.11144(13) 0.0200(4) Uani 1 1 d . . . . .
H13' H 0.7513 0.3784 0.1568 0.024 Uiso 1 1 calc R U . . .
C14' C 0.56837(19) 0.29327(14) 0.08124(13) 0.0209(4) Uani 1 1 d . . . . .
H14' H 0.5900 0.2388 0.1058 0.025 Uiso 1 1 calc R U . . .
C15' C 0.44135(19) 0.29021(14) 0.01468(12) 0.0203(4) Uani 1 1 d . . . . .
H15' H 0.3740 0.2331 -0.0084 0.024 Uiso 1 1 calc R U . . .
C16' C 0.41395(19) 0.37204(14) -0.01783(12) 0.0172(4) Uani 1 1 d . . . . .
H16' H 0.3268 0.3717 -0.0635 0.021 Uiso 1 1 calc R U . . .
C17' C 0.51369(18) 0.45463(13) 0.01629(12) 0.0136(4) Uani 1 1 d . . . . .
C13 C 0.83405(19) 0.62730(14) 0.89560(12) 0.0177(4) Uani 1 1 d . . . . .
H13 H 0.7447 0.6275 0.8528 0.021 Uiso 1 1 calc R U . . .
C14 C 0.9297(2) 0.71066(14) 0.92479(13) 0.0232(5) Uani 1 1 d . . . . .
H14 H 0.9068 0.7668 0.9030 0.028 Uiso 1 1 calc R U . . .
C15 C 1.0593(2) 0.71008(15) 0.98652(14) 0.0312(5) Uani 1 1 d . . . . .
H15 H 1.1283 0.7659 1.0077 0.037 Uiso 1 1 calc R U . . .
C16 C 1.0879(2) 0.62742(15) 1.01726(14) 0.0266(5) Uani 1 1 d . . . . .
H16 H 1.1766 0.6264 1.0604 0.032 Uiso 1 1 calc R U . . .
C17 C 0.98692(18) 0.54600(13) 0.98505(12) 0.0146(4) Uani 1 1 d . . . . .
C18 C 0.28058(18) 0.95506(13) 1.08972(12) 0.0158(4) Uani 1 1 d . . . . .
H18 H 0.3350 0.9408 1.1459 0.019 Uiso 1 1 calc R U . . .
C19 C 0.3416(2) 0.95852(15) 1.02129(13) 0.0237(5) Uani 1 1 d . . . . .
H19 H 0.4274 0.9332 1.0224 0.028 Uiso 1 1 calc R U . A 1
C20' C 0.2740(12) 1.0002(6) 0.9502(9) 0.027(2) Uani 0.45 1 d . U P B 1
H20' H 0.3185 1.0163 0.9088 0.032 Uiso 0.45 1 calc R U P B 1
C21' C 0.1363(12) 1.0174(6) 0.9428(8) 0.027(2) Uani 0.45 1 d . U P B 1
H21' H 0.0864 1.0472 0.8964 0.033 Uiso 0.45 1 calc R U P B 1
C20 C 0.2524(10) 0.9606(5) 0.9314(7) 0.0241(17) Uani 0.55 1 d . U P B 2
H20 H 0.2858 0.9513 0.8777 0.029 Uiso 0.55 1 calc R U P B 2
C21 C 0.1196(10) 0.9758(4) 0.9214(7) 0.0243(17) Uani 0.55 1 d . U P B 2
H21 H 0.0584 0.9764 0.8607 0.029 Uiso 0.55 1 calc R U P B 2
C22 C 0.07284(19) 0.99085(15) 1.00313(13) 0.0213(5) Uani 1 1 d . . . . .
C1' C 0.71214(18) 0.61783(13) 0.34235(11) 0.0111(4) Uani 1 1 d . . . . .
C2' C 0.82265(18) 0.69527(13) 0.39365(12) 0.0119(4) Uani 1 1 d . . . . .
H2' H 0.9004 0.6847 0.4413 0.014 Uiso 1 1 calc R U . . .
C3' C 0.82052(17) 0.78526(13) 0.37633(11) 0.0104(4) Uani 1 1 d . . . . .
C4' C 0.70913(17) 0.80374(13) 0.30473(11) 0.0103(4) Uani 1 1 d . . . . .
C5' C 0.59712(18) 0.72933(13) 0.25716(11) 0.0112(4) Uani 1 1 d . . . . .
H5' H 0.5193 0.7415 0.2107 0.013 Uiso 1 1 calc R U . . .
C6' C 0.59402(17) 0.63787(13) 0.27456(11) 0.0109(4) Uani 1 1 d . . . . .
C7' C 0.47063(18) 0.56258(14) 0.22423(11) 0.0126(4) Uani 1 1 d . . . . .
C8' C 0.84130(18) 0.49607(13) 0.41400(12) 0.0146(4) Uani 1 1 d . . . . .
H8A' H 0.8554 0.5273 0.4842 0.017 Uiso 1 1 calc R U . . .
H8B' H 0.9236 0.5182 0.4000 0.017 Uiso 1 1 calc R U . . .
C9' C 0.82370(18) 0.38516(13) 0.38873(12) 0.0153(4) Uani 1 1 d . . . . .
C10' C 0.8885(2) 0.31161(14) 0.34767(14) 0.0253(5) Uani 1 1 d . . . . .
H10' H 0.9657 0.3197 0.3266 0.030 Uiso 1 1 calc R U . . .
C11' C 0.8200(2) 0.21872(15) 0.34147(13) 0.0245(5) Uani 1 1 d . . . . .
H11' H 0.8428 0.1534 0.3160 0.029 Uiso 1 1 calc R U . . .
C12' C 0.7179(2) 0.24230(15) 0.37860(14) 0.0283(5) Uani 1 1 d . . . . .
H12' H 0.6545 0.1950 0.3835 0.034 Uiso 1 1 calc R U . . .
H2'N H 0.712(2) 1.0113(15) 0.4152(15) 0.036(7) Uiso 1 1 d . . . . .
H3'N H 0.575(2) 0.9851(15) 0.3560(13) 0.029(6) Uiso 1 1 d . . . . .
H2N H 0.028(2) 0.9368(16) 0.2702(14) 0.044 Uiso 1 1 d . U . . .
H3N H 0.112(2) 0.9373(16) 0.2102(15) 0.044 Uiso 1 1 d . U . . .

loop_
_atom_site_aniso_label
_atom_site_aniso_U_11
_atom_site_aniso_U_22
_atom_site_aniso_U_33
_atom_site_aniso_U_23
_atom_site_aniso_U_13
_atom_site_aniso_U_12
Cl1 0.0114(2) 0.0148(2) 0.0155(2) 0.00428(19) -0.00026(18) -0.00102(17)
Cl1' 0.0127(2) 0.0113(2) 0.0189(2) 0.00349(19) 0.00045(18) -0.00194(17)
S1 0.0101(2) 0.0120(2) 0.0130(2) 0.00545(19) 0.00373(18) 0.00159(17)
S1' 0.0119(2) 0.0109(2) 0.0141(2) 0.00629(19) 0.00567(18) 0.00304(17)
O1 0.0108(7) 0.0149(7) 0.0186(7) 0.0051(6) -0.0021(5) -0.0008(5)
O2 0.0138(7) 0.0149(8) 0.0219(7) 0.0078(6) 0.0010(6) -0.0007(5)
O3 0.0248(8) 0.0142(8) 0.0331(8) 0.0094(6) 0.0123(6) 0.0020(6)
O4 0.0113(7) 0.0199(8) 0.0188(7) 0.0119(6) 0.0052(5) 0.0034(5)
O5 0.0174(7) 0.0113(7) 0.0137(6) 0.0022(6) 0.0051(5) 0.0032(5)
O1' 0.0109(7) 0.0151(8) 0.0195(7) 0.0067(6) -0.0017(5) -0.0040(5)
O2' 0.0155(7) 0.0126(7) 0.0176(7) 0.0060(6) 0.0019(5) -0.0017(5)
O3' 0.0440(10) 0.0125(8) 0.0369(8) 0.0077(7) 0.0258(7) 0.0008(6)
O4' 0.0148(7) 0.0176(7) 0.0271(7) 0.0131(6) 0.0110(6) 0.0048(5)
O5' 0.0191(7) 0.0168(7) 0.0120(6) 0.0068(6) 0.0023(5) 0.0036(5)
N1 0.0094(8) 0.0120(9) 0.0200(8) 0.0066(7) -0.0003(6) -0.0005(6)
N2 0.0110(9) 0.0241(10) 0.0164(9) 0.0127(8) 0.0047(7) 0.0052(7)
N3' 0.0136(8) 0.0161(9) 0.0142(8) 0.0024(7) 0.0032(7) 0.0022(6)
N3 0.0133(8) 0.0153(9) 0.0134(8) 0.0038(7) 0.0033(6) 0.0011(6)
N4 0.0150(9) 0.0174(9) 0.0135(8) 0.0058(7) 0.0040(7) 0.0049(7)
N1' 0.0128(8) 0.0097(8) 0.0202(8) 0.0067(7) 0.0001(7) -0.0010(6)
N2' 0.0123(9) 0.0145(9) 0.0137(9) 0.0020(7) 0.0045(8) 0.0015(7)
C1 0.0139(10) 0.0119(10) 0.0113(9) 0.0032(8) 0.0057(8) 0.0023(7)
C2 0.0115(10) 0.0149(10) 0.0117(9) 0.0057(8) 0.0020(7) 0.0043(7)
C3 0.0095(9) 0.0149(10) 0.0092(9) 0.0012(8) 0.0029(7) -0.0011(7)
C4 0.0118(10) 0.0113(10) 0.0101(9) 0.0030(8) 0.0054(7) 0.0030(7)
C5 0.0115(10) 0.0153(10) 0.0094(9) 0.0052(8) 0.0041(7) 0.0048(7)
C6 0.0110(10) 0.0117(10) 0.0097(9) 0.0014(8) 0.0029(7) 0.0017(7)
C7 0.0126(10) 0.0157(11) 0.0118(9) 0.0036(8) 0.0053(8) 0.0040(8)
C8 0.0126(10) 0.0154(11) 0.0152(9) 0.0071(8) 0.0021(8) 0.0031(7)
C9 0.0154(10) 0.0149(11) 0.0153(10) 0.0088(9) 0.0002(8) 0.0025(8)
C10 0.0335(13) 0.0201(12) 0.0233(11) 0.0095(10) 0.0118(10) 0.0078(9)
C11 0.0410(14) 0.0130(12) 0.0212(11) 0.0039(9) 0.0032(10) 0.0083(10)
C12 0.0298(13) 0.0141(12) 0.0340(13) 0.0105(10) 0.0028(10) -0.0001(9)
C13' 0.0160(11) 0.0188(12) 0.0213(11) 0.0055(9) 0.0011(8) 0.0029(8)
C14' 0.0207(11) 0.0163(11) 0.0241(11) 0.0072(9) 0.0041(9) 0.0029(8)
C15' 0.0190(11) 0.0154(11) 0.0219(11) 0.0027(9) 0.0033(9) -0.0024(8)
C16' 0.0133(10) 0.0199(11) 0.0149(10) 0.0043(9) 0.0007(8) 0.0006(8)
C17' 0.0145(10) 0.0151(11) 0.0099(9) 0.0007(8) 0.0052(8) 0.0028(8)
C13 0.0141(10) 0.0182(11) 0.0189(10) 0.0061(9) 0.0024(8) 0.0020(8)
C14 0.0199(11) 0.0147(11) 0.0318(12) 0.0093(10) 0.0016(9) 0.0011(8)
C15 0.0187(12) 0.0171(12) 0.0470(14) 0.0120(11) -0.0062(10) -0.0063(8)
C16 0.0141(11) 0.0216(12) 0.0362(13) 0.0122(10) -0.0060(9) -0.0025(8)
C17 0.0137(10) 0.0143(11) 0.0133(9) 0.0012(8) 0.0039(8) 0.0017(8)
C18 0.0160(10) 0.0175(11) 0.0124(9) 0.0055(8) 0.0013(8) 0.0038(8)
C19 0.0198(11) 0.0348(13) 0.0244(11) 0.0151(10) 0.0122(9) 0.0145(9)
C20' 0.018(4) 0.043(6) 0.029(5) 0.023(5) 0.009(3) 0.006(4)
C21' 0.024(4) 0.046(6) 0.024(5) 0.023(5) 0.011(4) 0.023(5)
C20 0.028(4) 0.035(5) 0.022(4) 0.018(4) 0.016(3) 0.015(3)
C21 0.032(3) 0.037(4) 0.014(3) 0.016(3) 0.012(3) 0.023(4)
C22 0.0191(11) 0.0337(13) 0.0192(10) 0.0164(10) 0.0088(9) 0.0125(9)
C1' 0.0131(10) 0.0093(10) 0.0118(9) 0.0029(8) 0.0055(7) 0.0023(7)
C2' 0.0101(10) 0.0131(10) 0.0117(9) 0.0047(8) 0.0011(7) 0.0030(7)
C3' 0.0084(9) 0.0100(10) 0.0102(9) -0.0008(8) 0.0033(7) -0.0019(7)
C4' 0.0134(10) 0.0087(10) 0.0103(9) 0.0037(8) 0.0048(7) 0.0044(7)
C5' 0.0111(10) 0.0145(10) 0.0098(9) 0.0050(8) 0.0046(7) 0.0050(7)
C6' 0.0117(10) 0.0099(10) 0.0099(9) 0.0013(8) 0.0034(7) 0.0009(7)
C7' 0.0130(10) 0.0155(11) 0.0099(9) 0.0036(8) 0.0049(8) 0.0031(8)
C8' 0.0142(10) 0.0126(10) 0.0155(10) 0.0066(8) 0.0007(8) 0.0012(7)
C9' 0.0178(10) 0.0133(11) 0.0139(10) 0.0073(8) 0.0008(8) 0.0008(8)
C10' 0.0183(11) 0.0171(12) 0.0414(13) 0.0088(10) 0.0113(10) 0.0049(9)
C11' 0.0278(12) 0.0109(11) 0.0305(12) 0.0053(9) 0.0045(10) 0.0046(9)
C12' 0.0474(15) 0.0093(11) 0.0302(12) 0.0074(10) 0.0147(11) -0.0028(9)

loop_
_atom_type_symbol
_atom_type_description
_atom_type_scat_dispersion_real
_atom_type_scat_dispersion_imag
_atom_type_scat_source
C C 0.0033 0.0016 'International Tables Vol C Tables 4.2.6.8 and 6.1.1.4'
H H 0.0000 0.0000 'International Tables Vol C Tables 4.2.6.8 and 6.1.1.4'
N N 0.0061 0.0033 'International Tables Vol C Tables 4.2.6.8 and 6.1.1.4'
O O 0.0106 0.0060 'International Tables Vol C Tables 4.2.6.8 and 6.1.1.4'
S S 0.1246 0.1234 'International Tables Vol C Tables 4.2.6.8 and 6.1.1.4'
Cl Cl 0.1484 0.1585 'International Tables Vol C Tables 4.2.6.8 and 6.1.1.4'

loop_
_geom_angle_atom_site_label_1
_geom_angle_atom_site_label_2
_geom_angle_atom_site_label_3
_geom_angle
_geom_angle_site_symmetry_1
_geom_angle_site_symmetry_3
O5 S1 O4 118.18(8) . 1
O5 S1 O4 118.18(8) . .
O4 S1 O4 0.00(9) 1 .
O5 S1 N2 109.51(7) . .
O4 S1 N2 107.22(7) 1 .
O4 S1 N2 107.22(7) . .
O5 S1 C4 107.44(7) . .
O4 S1 C4 108.14(7) 1 .
O4 S1 C4 108.14(7) . .
N2 S1 C4 105.67(9) . .
O5' S1' O4' 118.02(7) . .
O5' S1' N2' 106.69(8) . .
O4' S1' N2' 107.19(9) . .
O5' S1' C4' 107.14(8) . .
O4' S1' C4' 108.92(7) . .
N2' S1' C4' 108.57(8) . .
C7 O1 H1O 109.5 . .
O2 O2 C7 0(10) 1 .
C12 O3 C9 106.38(13) . .
O4 O4 S1 0(10) 1 .
C7' O1' H1'O 109.5 . .
O2' O2' C7' 0(10) 1 .
C9' O3' C12' 106.54(13) . .
C1 N1 C8 123.90(15) . .
C1 N1 H1N 118.0 . .
C8 N1 H1N 118.0 . .
S1 N2 H2N 120.0(13) . .
S1 N2 H3N 115.9(17) . .
H2N N2 H3N 121(2) . .
C13' N3' C17' 117.15(17) . .
C13 N3 C17 117.97(17) . .
C18 N4 C22 117.67(14) . .
C1' N1' C8' 124.54(15) . .
C1' N1' H1'N 117.7 . .
C8' N1' H1'N 117.7 . .
S1' N2' H2'N 114.5(13) . .
S1' N2' H3'N 110.1(13) . .
H2'N N2' H3'N 114.5(19) . .
N1 C1 C2 120.47(15) . .
N1 C1 C6 121.78(16) . .
C2 C1 C6 117.75(16) . .
C3 C2 C1 121.46(15) . .
C3 C2 H2 119.3 . .
C1 C2 H2 119.3 . .
C2 C3 C4 121.37(17) . .
C2 C3 Cl1 117.86(12) . .
C4 C3 Cl1 120.76(14) . .
C5 C4 C3 117.44(16) . .
C5 C4 S1 122.19(12) . .
C3 C4 S1 120.28(14) . .
C4 C5 C6 123.09(15) . .
C4 C5 H5 118.5 . .
C6 C5 H5 118.5 . .
C5 C6 C1 118.86(16) . .
C5 C6 C7 121.29(14) . .
C1 C6 C7 119.85(16) . .
O2 C7 O2 0.00(12) 1 .
O2 C7 O1 121.84(17) 1 .
O2 C7 O1 121.84(17) . .
O2 C7 C6 123.76(15) 1 .
O2 C7 C6 123.76(15) . .
O1 C7 C6 114.40(15) . .
N1 C8 C9 110.28(15) . .
N1 C8 H8A 109.6 . .
C9 C8 H8A 109.6 . .
N1 C8 H8B 109.6 . .
C9 C8 H8B 109.6 . .
H8A C8 H8B 108.1 . .
C10 C9 O3 109.81(16) . .
C10 C9 C8 133.45(17) . .
O3 C9 C8 116.66(14) . .
C9 C10 C11 106.85(17) . .
C9 C10 H10 126.6 . .
C11 C10 H10 126.6 . .
C12 C11 C10 106.59(18) . .
C12 C11 H11 126.7 . .
C10 C11 H11 126.7 . .
C11 C12 O3 110.38(18) . .
C11 C12 H12 124.8 . .
O3 C12 H12 124.8 . .
N3' C13' C14' 124.05(17) . .
N3' C13' H13' 118.0 . .
C14' C13' H13' 118.0 . .
C15' C14' C13' 118.53(17) . .
C15' C14' H14' 120.7 . .
C13' C14' H14' 120.7 . .
C14' C15' C16' 118.58(19) . .
C14' C15' H15' 120.7 . .
C16' C15' H15' 120.7 . .
C15' C16' C17' 120.00(17) . .
C15' C16' H16' 120.0 . .
C17' C16' H16' 120.0 . .
N3' C17' C16' 121.68(15) . .
N3' C17' C17' 117.0(2) . 2_665
C16' C17' C17' 121.3(2) . 2_665
N3 C13 C14 123.96(17) . .
N3 C13 H13 118.0 . .
C14 C13 H13 118.0 . .
C15 C14 C13 117.93(17) . .
C15 C14 H14 121.0 . .
C13 C14 H14 121.0 . .
C14 C15 C16 119.2(2) . .
C14 C15 H15 120.4 . .
C16 C15 H15 120.4 . .
C15 C16 C17 119.92(18) . .
C15 C16 H16 120.0 . .
C17 C16 H16 120.0 . .
N3 C17 C16 121.01(16) . .
N3 C17 C17 116.9(2) . 2_767
C16 C17 C17 122.1(2) . 2_767
N4 C18 C19 124.33(15) . .
N4 C18 H18 117.8 . .
C19 C18 H18 117.8 . .
C18 C19 C20' 117.9(6) . .
C18 C19 C20 116.3(5) . .
C18 C19 H19 121.0 . .
C20' C19 H19 121.0 . .
C19 C20' C21' 116.6(11) . .
C19 C20' H20' 121.7 . .
C21' C20' H20' 121.7 . .
C22 C21' C20' 120.4(10) . .
C22 C21' H21' 119.8 . .
C20' C21' H21' 119.8 . .
C21 C20 C19 120.0(9) . .
C21 C20 H20 120.0 . .
C19 C20 H20 120.0 . .
C20 C21 C22 118.9(8) . .
C20 C21 H21 120.5 . .
C22 C21 H21 120.5 . .
N4 C22 C21' 120.1(5) . .
N4 C22 C21 120.5(4) . .
N4 C22 C22 116.94(18) . 2_577
C21' C22 C22 121.1(5) . 2_577
C21 C22 C22 121.4(4) . 2_577
N1' C1' C2' 120.94(15) . .
N1' C1' C6' 121.19(17) . .
C2' C1' C6' 117.87(15) . .
C3' C2' C1' 121.35(15) . .
C3' C2' H2' 119.3 . .
C1' C2' H2' 119.3 . .
C2' C3' C4' 121.48(17) . .
C2' C3' Cl1' 117.49(13) . .
C4' C3' Cl1' 121.01(13) . .
C5' C4' C3' 117.28(15) . .
C5' C4' S1' 117.83(12) . .
C3' C4' S1' 124.77(14) . .
C4' C5' C6' 122.78(15) . .
C4' C5' H5' 118.6 . .
C6' C5' H5' 118.6 . .
C5' C6' C1' 119.00(17) . .
C5' C6' C7' 120.58(15) . .
C1' C6' C7' 120.41(15) . .
O2' C7' O2' 0.00(12) 1 .
O2' C7' O1' 122.21(17) 1 .
O2' C7' O1' 122.21(17) . .
O2' C7' C6' 124.03(15) 1 .
O2' C7' C6' 124.03(15) . .
O1' C7' C6' 113.76(15) . .
N1' C8' C9' 109.20(15) . .
N1' C8' H8A' 109.8 . .
C9' C8' H8A' 109.8 . .
N1' C8' H8B' 109.8 . .
C9' C8' H8B' 109.8 . .
H8A' C8' H8B' 108.3 . .
C10' C9' O3' 109.40(16) . .
C10' C9' C8' 134.45(18) . .
O3' C9' C8' 116.14(14) . .
C9' C10' C11' 107.31(18) . .
C9' C10' H10' 126.3 . .
C11' C10' H10' 126.3 . .
C12' C11' C10' 106.14(17) . .
C12' C11' H11' 126.9 . .
C10' C11' H11' 126.9 . .
C11' C12' O3' 110.60(18) . .
C11' C12' H12' 124.7 . .
O3' C12' H12' 124.7 . .

loop_
_geom_bond_atom_site_label_1
_geom_bond_atom_site_label_2
_geom_bond_distance
_geom_bond_site_symmetry_2
Cl1 C3 1.7365(19) .
Cl1' C3' 1.7350(18) .
S1 O5 1.4360(11) .
S1 O4 1.4390(11) 1
S1 O4 1.4390(11) .
S1 N2 1.5909(15) .
S1 C4 1.7642(17) .
S1' O5' 1.4315(12) .
S1' O4' 1.4360(12) .
S1' N2' 1.6101(15) .
S1' C4' 1.7659(16) .
O1 C7 1.3382(18) .
O1 H1O 0.8400 .
O2 O2 0.000(3) 1
O2 C7 1.220(2) .
O3 C12 1.369(2) .
O3 C9 1.370(2) .
O4 O4 0.000(3) 1
O1' C7' 1.3303(18) .
O1' H1'O 0.8400 .
O2' O2' 0.000(3) 1
O2' C7' 1.2248(19) .
O3' C9' 1.371(2) .
O3' C12' 1.371(2) .
N1 C1 1.349(2) .
N1 C8 1.4657(19) .
N1 H1N 0.8800 .
N2 H2N 0.85(2) .
N2 H3N 0.79(2) .
N3' C13' 1.343(2) .
N3' C17' 1.356(2) .
N3 C13 1.339(2) .
N3 C17 1.355(2) .
N4 C18 1.339(2) .
N4 C22 1.341(2) .
N1' C1' 1.352(2) .
N1' C8' 1.4621(19) .
N1' H1'N 0.8800 .
N2' H2'N 0.82(2) .
N2' H3'N 0.83(2) .
C1 C2 1.410(2) .
C1 C6 1.435(2) .
C2 C3 1.366(2) .
C2 H2 0.9500 .
C3 C4 1.415(2) .
C4 C5 1.380(2) .
C5 C6 1.391(2) .
C5 H5 0.9500 .
C6 C7 1.474(2) .
C7 O2 1.220(2) 1
C8 C9 1.483(2) .
C8 H8A 0.9900 .
C8 H8B 0.9900 .
C9 C10 1.338(2) .
C10 C11 1.426(3) .
C10 H10 0.9500 .
C11 C12 1.331(2) .
C11 H11 0.9500 .
C12 H12 0.9500 .
C13' C14' 1.380(3) .
C13' H13' 0.9500 .
C14' C15' 1.377(2) .
C14' H14' 0.9500 .
C15' C16' 1.383(2) .
C15' H15' 0.9500 .
C16' C17' 1.387(3) .
C16' H16' 0.9500 .
C17' C17' 1.502(3) 2_665
C13 C14 1.378(3) .
C13 H13 0.9500 .
C14 C15 1.377(2) .
C14 H14 0.9500 .
C15 C16 1.381(2) .
C15 H15 0.9500 .
C16 C17 1.386(3) .
C16 H16 0.9500 .
C17 C17 1.497(3) 2_767
C18 C19 1.373(2) .
C18 H18 0.9500 .
C19 C20' 1.391(13) .
C19 C20 1.407(11) .
C19 H19 0.9500 .
C20' C21' 1.409(17) .
C20' H20' 0.9500 .
C21' C22 1.392(13) .
C21' H21' 0.9500 .
C20 C21 1.348(14) .
C20 H20 0.9500 .
C21 C22 1.420(10) .
C21 H21 0.9500 .
C22 C22 1.495(3) 2_577
C1' C2' 1.407(2) .
C1' C6' 1.429(2) .
C2' C3' 1.365(2) .
C2' H2' 0.9500 .
C3' C4' 1.410(2) .
C4' C5' 1.387(2) .
C5' C6' 1.388(2) .
C5' H5' 0.9500 .
C6' C7' 1.474(2) .
C7' O2' 1.2248(19) 1
C8' C9' 1.484(2) .
C8' H8A' 0.9900 .
C8' H8B' 0.9900 .
C9' C10' 1.339(2) .
C10' C11' 1.430(3) .
C10' H10' 0.9500 .
C11' C12' 1.330(2) .
C11' H11' 0.9500 .
C12' H12' 0.9500 .

loop_
_geom_hbond_atom_site_label_D
_geom_hbond_atom_site_label_H
_geom_hbond_atom_site_label_A
_geom_hbond_distance_DH
_geom_hbond_distance_HA
_geom_hbond_distance_DA
_geom_hbond_angle_DHA
_geom_hbond_site_symmetry_A
O1' H1'O N3 0.84 1.87 2.711(2) 174.6 2_666
O1 H1O N3' 0.84 1.98 2.817(2) 176.6 1_455
N2' H3'N O4 0.83(2) 2.16(2) 2.966(2) 165.2(17) 1
N2' H2'N O5 0.82(2) 2.22(2) 2.9625(19) 150.9(19) 2_676
N2 H2N O4' 0.85(2) 2.07(2) 2.9098(19) 170.0(19) 1_455
N2 H3N N4 0.79(2) 2.26(2) 3.0419(19) 178(2) 1_554
C10' H10' O3 0.95 2.67 3.370(2) 130.7 1_655
C8 H8B O2' 0.99 2.45 3.188(2) 131.2 1
C8' H8B' O2 0.99 2.56 3.261(2) 127.6 1_655
C13' H13' O2 0.95 2.31 3.110(2) 141.5 1_655
C16' H16' O1 0.95 2.44 3.381(2) 169.1 2_565
C13 H13 O2' 0.95 2.34 3.123(2) 139.5 2_666
C16 H16 O1' 0.95 2.28 3.216(2) 167.5 1_656
C8' H8A' O3 0.99 2.74 3.502(2) 134.6 2_666
C8 H8A O3' 0.99 2.77 3.521(2) 133.1 2_666
C11 H11 O4 0.95 2.79 3.517(2) 133.5 1_545
C11' H11' O4' 0.95 2.68 3.571(2) 156.2 1_545
C12' H12' N2' 0.95 2.67 3.372(3) 131.1 1_545
C18 H18 O5' 0.95 2.56 3.247(2) 129.3 1_556
C18 H18 O4 0.95 2.37 3.1987(19) 146.1 1_556
C21' H21' N2 0.95 2.66 3.578(12) 161.6 2_576
C20' H20' O5' 0.95 2.54 3.467(13) 165.7 2_676
N1 H1N O2 0.88 1.96 2.6394(18) 133.4 1
N1' H1'N O2' 0.88 1.96 2.6477(19) 134.3 1
C15 H15 N4 0.95 2.74 3.500(3) 137.6 1_655

loop_
_geom_torsion_atom_site_label_1
_geom_torsion_atom_site_label_2
_geom_torsion_atom_site_label_3
_geom_torsion_atom_site_label_4
_geom_torsion
_geom_torsion_site_symmetry_1
_geom_torsion_site_symmetry_4
O5 S1 O4 O4 0.00(18) . 1
N2 S1 O4 O4 0.00(16) . 1
C4 S1 O4 O4 0.00(15) . 1
C8 N1 C1 C2 -7.6(2) . .
C8 N1 C1 C6 172.32(14) . .
N1 C1 C2 C3 179.94(14) . .
C6 C1 C2 C3 0.0(2) . .
C1 C2 C3 C4 -1.0(2) . .
C1 C2 C3 Cl1 178.03(12) . .
C2 C3 C4 C5 0.9(2) . .
Cl1 C3 C4 C5 -178.12(12) . .
C2 C3 C4 S1 177.67(12) . .
Cl1 C3 C4 S1 -1.35(18) . .
O5 S1 C4 C5 109.08(14) . .
O4 S1 C4 C5 -122.32(13) 1 .
O4 S1 C4 C5 -122.32(13) . .
N2 S1 C4 C5 -7.77(15) . .
O5 S1 C4 C3 -67.53(14) . .
O4 S1 C4 C3 61.08(14) 1 .
O4 S1 C4 C3 61.08(14) . .
N2 S1 C4 C3 175.62(12) . .
C3 C4 C5 C6 0.2(2) . .
S1 C4 C5 C6 -176.52(11) . .
C4 C5 C6 C1 -1.1(2) . .
C4 C5 C6 C7 178.05(15) . .
N1 C1 C6 C5 -178.91(14) . .
C2 C1 C6 C5 1.0(2) . .
N1 C1 C6 C7 1.9(2) . .
C2 C1 C6 C7 -178.20(14) . .
O2 O2 C7 O1 0.0(2) 1 .
O2 O2 C7 C6 0.0(3) 1 .
C5 C6 C7 O2 -176.66(15) . 1
C1 C6 C7 O2 2.5(2) . 1
C5 C6 C7 O2 -176.66(15) . .
C1 C6 C7 O2 2.5(2) . .
C5 C6 C7 O1 2.6(2) . .
C1 C6 C7 O1 -178.26(13) . .
C1 N1 C8 C9 -163.12(14) . .
C12 O3 C9 C10 -0.17(18) . .
C12 O3 C9 C8 177.01(14) . .
N1 C8 C9 C10 99.8(2) . .
N1 C8 C9 O3 -76.54(17) . .
O3 C9 C10 C11 0.1(2) . .
C8 C9 C10 C11 -176.40(18) . .
C9 C10 C11 C12 0.0(2) . .
C10 C11 C12 O3 -0.1(2) . .
C9 O3 C12 C11 0.15(19) . .
C17' N3' C13' C14' 0.2(2) . .
N3' C13' C14' C15' 0.8(3) . .
C13' C14' C15' C16' -1.0(3) . .
C14' C15' C16' C17' 0.3(2) . .
C13' N3' C17' C16' -1.0(2) . .
C13' N3' C17' C17' 178.71(16) . 2_665
C15' C16' C17' N3' 0.7(3) . .
C15' C16' C17' C17' -178.95(17) . 2_665
C17 N3 C13 C14 0.1(2) . .
N3 C13 C14 C15 0.2(3) . .
C13 C14 C15 C16 -0.6(3) . .
C14 C15 C16 C17 0.7(3) . .
C13 N3 C17 C16 -0.1(2) . .
C13 N3 C17 C17 -179.53(17) . 2_767
C15 C16 C17 N3 -0.4(3) . .
C15 C16 C17 C17 179.08(19) . 2_767
C22 N4 C18 C19 -0.1(3) . .
N4 C18 C19 C20' 13.7(5) . .
N4 C18 C19 C20 -11.8(4) . .
C18 C19 C20' C21' -12.1(8) . .
C19 C20' C21' C22 -1.5(10) . .
C18 C19 C20 C21 10.9(7) . .
C19 C20 C21 C22 0.9(9) . .
C18 N4 C22 C21' -14.3(4) . .
C18 N4 C22 C21 12.9(4) . .
C18 N4 C22 C22 -179.3(2) . 2_577
C20' C21' C22 N4 15.2(8) . .
C20' C21' C22 C22 179.5(5) . 2_577
C20 C21 C22 N4 -13.3(7) . .
C20 C21 C22 C22 179.3(5) . 2_577
C8' N1' C1' C2' -9.0(2) . .
C8' N1' C1' C6' 170.97(14) . .
N1' C1' C2' C3' 177.00(14) . .
C6' C1' C2' C3' -3.0(2) . .
C1' C2' C3' C4' -1.5(2) . .
C1' C2' C3' Cl1' 177.04(12) . .
C2' C3' C4' C5' 4.4(2) . .
Cl1' C3' C4' C5' -174.13(12) . .
C2' C3' C4' S1' -179.65(12) . .
Cl1' C3' C4' S1' 1.82(19) . .
O5' S1' C4' C5' -15.26(14) . .
O4' S1' C4' C5' -143.98(12) . .
N2' S1' C4' C5' 99.61(14) . .
O5' S1' C4' C3' 168.80(13) . .
O4' S1' C4' C3' 40.08(15) . .
N2' S1' C4' C3' -76.32(15) . .
C3' C4' C5' C6' -2.7(2) . .
S1' C4' C5' C6' -178.99(11) . .
C4' C5' C6' C1' -1.7(2) . .
C4' C5' C6' C7' 178.09(15) . .
N1' C1' C6' C5' -175.46(14) . .
C2' C1' C6' C5' 4.5(2) . .
N1' C1' C6' C7' 4.8(2) . .
C2' C1' C6' C7' -175.25(14) . .
O2' O2' C7' O1' 0.0(3) 1 .
O2' O2' C7' C6' 0.0(3) 1 .
C5' C6' C7' O2' 179.33(15) . 1
C1' C6' C7' O2' -0.9(2) . 1
C5' C6' C7' O2' 179.33(15) . .
C1' C6' C7' O2' -0.9(2) . .
C5' C6' C7' O1' -1.5(2) . .
C1' C6' C7' O1' 178.24(13) . .
C1' N1' C8' C9' -162.02(14) . .
C12' O3' C9' C10' 0.02(19) . .
C12' O3' C9' C8' 178.99(14) . .
N1' C8' C9' C10' 116.2(2) . .
N1' C8' C9' O3' -62.46(18) . .
O3' C9' C10' C11' -0.2(2) . .
C8' C9' C10' C11' -178.95(18) . .
C9' C10' C11' C12' 0.4(2) . .
C10' C11' C12' O3' -0.4(2) . .
C9' O3' C12' C11' 0.2(2) . .
